data_4350407
loop_
_publ_author_name
'Manna, Subal Chandra'
'Zangrando, Ennio'
'Bencini, Alessandro'
'Benelli, Cristiano'
'Chaudhuri, Nirmalendu Ray'

_publ_section_title
;
 Syntheses, crystal structures, and magnetic properties of
 [Ln(III)2(Succinate)3(H2O)2].0.5H2O [Ln = Pr, Nd, Sm, Eu, Gd, and Dy]
 polymeric networks: unusual ferromagnetic coupling in Gd derivative.
;
_journal_issue 22
_journal_name_full 'Inorganic chemistry'
_journal_page_first 9114
_journal_page_last 9122
_journal_paper_doi 10.1021/ic060807d
_journal_volume 45
_journal_year 2006
_chemical_formula_moiety 'C12 H16 Gd2 O14, 0.5(H2 O)'
_chemical_formula_sum 'C12 H17 Gd2 O14.5'
_chemical_formula_weight 707.76
_chemical_name_systematic
;
 (tris-succinate)-bis(aquo-gadolinium(III)) hemihydrated
;
_space_group_IT_number 15
_space_group_name_Hall '-I 2ya'
_space_group_name_H-M_alt 'I 1 2/a 1'
_symmetry_cell_setting monoclinic
_symmetry_space_group_name_H-M 'I 1 2/a 1'
_atom_sites_solution_hydrogens geom
_atom_sites_solution_primary direct
_atom_sites_solution_secondary difmap
_audit_creation_method SHELXL-97
_cell_angle_alpha 90.00
_cell_angle_beta 101.02(2)
_cell_angle_gamma 90.00
_cell_formula_units_Z 4
_cell_length_a 13.865(4)
_cell_length_b 7.787(2)
_cell_length_c 17.381(3)
_cell_measurement_temperature 293(2)
_cell_volume 1842.0(8)
_computing_cell_refinement 'Denzo-Scalepack (Macromol. Crystall., 1997)'
_computing_data_collection 'Nonius Xpress'
_computing_data_reduction 'Denzo-Scalepack (Macromol. Crystall., 1997)'
_computing_molecular_graphics 'Ortep3/windows (Farrugia,1997)'
_computing_publication_material 'Wingx 1.64.05 (Farrugia, 1999)'
_computing_structure_refinement 'SHELX97 (Sheldrick, 1998)'
_computing_structure_solution 'SHELX97 (Sheldrick, 1998)'
_diffrn_ambient_temperature 293(2)
_diffrn_measured_fraction_theta_full 0.990
_diffrn_measured_fraction_theta_max 0.990
_diffrn_measurement_device_type 'image plate dip1030'
_diffrn_measurement_method 'laser scanner'
_diffrn_radiation_monochromator graphite
_diffrn_radiation_source 'fine-focus sealed tube'
_diffrn_radiation_type Mok\a
_diffrn_radiation_wavelength 0.71073
_diffrn_reflns_av_R_equivalents 0.0681
_diffrn_reflns_av_sigmaI/netI 0.0537
_diffrn_reflns_limit_h_max 19
_diffrn_reflns_limit_h_min -19
_diffrn_reflns_limit_k_max 10
_diffrn_reflns_limit_k_min -11
_diffrn_reflns_limit_l_max 24
_diffrn_reflns_limit_l_min -24
_diffrn_reflns_number 10124
_diffrn_reflns_theta_full 30.57
_diffrn_reflns_theta_max 30.57
_diffrn_reflns_theta_min 2.88
_exptl_absorpt_coefficient_mu 7.214
_exptl_absorpt_correction_T_max 0.2134
_exptl_absorpt_correction_T_min 0.1341
_exptl_absorpt_correction_type refdelf
_exptl_absorpt_process_details
;
Parkin S,Moezzi B & Hope H, (1995) J. Appl. Cryst. 28, 53-56
Cubic fit to sin(theta)/lambda - 24 parameters
;
_exptl_crystal_colour colourless
_exptl_crystal_density_diffrn 2.552
_exptl_crystal_density_method 'not measured'
_exptl_crystal_F_000 1332
_refine_diff_density_max 1.376
_refine_diff_density_min -1.167
_refine_diff_density_rms 0.195
_refine_ls_extinction_method none
_refine_ls_goodness_of_fit_ref 1.012
_refine_ls_hydrogen_treatment mixed
_refine_ls_matrix_type full
_refine_ls_number_parameters 141
_refine_ls_number_reflns 2799
_refine_ls_number_restraints 5
_refine_ls_restrained_S_all 1.011
_refine_ls_R_factor_all 0.0362
_refine_ls_R_factor_gt 0.0300
_refine_ls_shift/su_max 0.001
_refine_ls_shift/su_mean 0.000
_refine_ls_structure_factor_coef Fsqd
_refine_ls_weighting_details 'calc w=1/[\s^2^(Fo^2^)+(0.0289P)^2^] where P=(Fo^2^+2Fc^2^)/3'
_refine_ls_weighting_scheme calc
_refine_ls_wR_factor_gt 0.0694
_refine_ls_wR_factor_ref 0.0711
_reflns_number_gt 2376
_reflns_number_total 2799
_reflns_threshold_expression >2sigma(I)
_cod_data_source_file ic060807dsi20060511_082202.cif
_cod_data_source_block new_Complex_5
_cod_original_sg_symbol_H-M 'I 2/a'
_cod_original_formula_sum 'C12 H17 Gd2 O14.50'
_cod_database_code 4350407

loop_
_symmetry_equiv_pos_as_xyz
'x, y, z'
'-x+1/2, y, -z'
'x+1/2, y+1/2, z+1/2'
'-x+1, y+1/2, -z+1/2'
'-x, -y, -z'
'x-1/2, -y, z'
'-x+1/2, -y+1/2, -z+1/2'
'x, -y+1/2, z+1/2'

loop_
_atom_site_label
_atom_site_type_symbol
_atom_site_fract_x
_atom_site_fract_y
_atom_site_fract_z
_atom_site_U_iso_or_equiv
_atom_site_adp_type
_atom_site_occupancy
_atom_site_symmetry_multiplicity
_atom_site_calc_flag
_atom_site_refinement_flags
Gd Gd 0.460996(12) 0.216152(19) 0.231670(10) 0.02197(7) Uani 1 1 d .
O1W O 0.3179(2) 0.3876(3) 0.16741(19) 0.0345(6) Uani 1 1 d D
H1A H 0.260(2) 0.354(6) 0.171(3) 0.052 Uiso 1 1 d D
H1B H 0.316(3) 0.495(3) 0.175(3) 0.052 Uiso 1 1 d D
O1 O 0.6279(2) 0.2426(3) 0.30477(19) 0.0333(6) Uani 1 1 d .
O2 O 0.66239(19) 0.5237(3) 0.31926(18) 0.0330(6) Uani 1 1 d .
O3 O 0.8578(2) 0.7350(3) 0.33169(19) 0.0322(6) Uani 1 1 d .
O4 O 0.94822(19) 0.5171(3) 0.31281(15) 0.0296(5) Uani 1 1 d .
C1 C 0.6840(3) 0.3682(4) 0.3301(2) 0.0256(7) Uani 1 1 d .
C2 C 0.7853(3) 0.3256(5) 0.3779(2) 0.0294(7) Uani 1 1 d .
H2A H 0.8215 0.2604 0.3452 0.035 Uiso 1 1 calc R
H2B H 0.7772 0.2528 0.4215 0.035 Uiso 1 1 calc R
C3 C 0.8467(3) 0.4828(5) 0.4103(2) 0.0282(7) Uani 1 1 d .
H3A H 0.8068 0.5575 0.4361 0.034 Uiso 1 1 calc R
H3B H 0.9022 0.4449 0.4493 0.034 Uiso 1 1 calc R
C4 C 0.8841(2) 0.5836(5) 0.3486(2) 0.0256(7) Uani 1 1 d .
O6 O 0.48377(19) -0.0197(3) 0.32462(14) 0.0279(5) Uani 1 1 d .
O5 O 0.5268(2) -0.2303(3) 0.40683(17) 0.0332(6) Uani 1 1 d .
C5 C 0.5015(3) -0.0766(5) 0.3955(2) 0.0273(7) Uani 1 1 d .
C6 C 0.4917(4) 0.0410(5) 0.4606(2) 0.0373(9) Uani 1 1 d .
H6A H 0.4263 0.0904 0.4501 0.045 Uiso 1 1 calc R
H6B H 0.5383 0.1343 0.4617 0.045 Uiso 1 1 calc R
O2W O 0.2500 0.4742(16) 0.0000 0.069(3) Uani 0.50 2 d SPD
H2 H 0.274(10) 0.410(8) 0.0388(6) 0.104 Uiso 0.50 1 d PD

loop_
_atom_site_aniso_label
_atom_site_aniso_U_11
_atom_site_aniso_U_22
_atom_site_aniso_U_33
_atom_site_aniso_U_23
_atom_site_aniso_U_13
_atom_site_aniso_U_12
Gd 0.02168(10) 0.01673(10) 0.02683(10) 0.00051(6) 0.00293(7) 0.00014(6)
O1W 0.0227(12) 0.0265(13) 0.0525(17) 0.0035(13) 0.0026(12) 0.0037(11)
O1 0.0236(14) 0.0228(11) 0.0492(17) 0.0004(12) -0.0040(12) -0.0012(11)
O2 0.0259(13) 0.0200(11) 0.0496(16) 0.0025(12) -0.0019(12) 0.0024(11)
O3 0.0321(14) 0.0221(11) 0.0452(16) -0.0017(11) 0.0142(13) -0.0007(11)
O4 0.0320(13) 0.0264(12) 0.0321(13) 0.0028(11) 0.0103(11) 0.0068(11)
C1 0.0239(15) 0.0233(15) 0.0290(16) 0.0028(13) 0.0036(13) 0.0030(14)
C2 0.0207(15) 0.0255(16) 0.0397(19) 0.0063(15) -0.0001(14) -0.0033(14)
C3 0.0231(16) 0.0310(17) 0.0299(17) -0.0002(15) 0.0031(13) -0.0037(15)
C4 0.0224(15) 0.0245(15) 0.0285(16) -0.0056(14) 0.0015(12) -0.0026(14)
O6 0.0310(13) 0.0260(12) 0.0269(12) 0.0012(10) 0.0060(10) 0.0059(11)
O5 0.0471(18) 0.0238(12) 0.0285(13) -0.0007(10) 0.0069(13) -0.0012(12)
C5 0.0267(16) 0.0275(16) 0.0277(16) 0.0013(14) 0.0056(13) -0.0002(15)
C6 0.057(3) 0.0288(17) 0.0265(17) -0.0038(15) 0.0090(18) 0.0087(18)
O2W 0.080(8) 0.080(8) 0.042(5) 0.000 -0.003(6) 0.000

loop_
_atom_type_symbol
_atom_type_description
_atom_type_scat_dispersion_real
_atom_type_scat_dispersion_imag
_atom_type_scat_source
C C 0.0033 0.0016 'International Tables Vol C Tables 4.2.6.8 and 6.1.1.4'
H H 0.0000 0.0000 'International Tables Vol C Tables 4.2.6.8 and 6.1.1.4'
O O 0.0106 0.0060 'International Tables Vol C Tables 4.2.6.8 and 6.1.1.4'
Gd Gd -0.1653 3.9035 'International Tables Vol C Tables 4.2.6.8 and 6.1.1.4'

loop_
_geom_angle_atom_site_label_1
_geom_angle_atom_site_label_2
_geom_angle_atom_site_label_3
_geom_angle
_geom_angle_site_symmetry_1
_geom_angle_site_symmetry_3
O2 Gd O4 77.52(10) 4_545 7_655
O2 Gd O6 75.98(9) 4_545 .
O4 Gd O6 68.60(9) 7_655 .
O2 Gd O1 144.59(9) 4_545 .
O4 Gd O1 74.25(10) 7_655 .
O6 Gd O1 74.10(9) . .
O2 Gd O6 130.62(9) 4_545 4
O4 Gd O6 106.25(9) 7_655 4
O6 Gd O6 152.40(3) . 4
O1 Gd O6 78.41(9) . 4
O2 Gd O1W 72.96(10) 4_545 .
O4 Gd O1W 133.02(10) 7_655 .
O6 Gd O1W 134.45(9) . .
O1 Gd O1W 142.45(9) . .
O6 Gd O1W 69.70(9) 4 .
O2 Gd O5 85.44(11) 4_545 4
O4 Gd O5 71.33(9) 7_655 4
O6 Gd O5 138.51(9) . 4
O1 Gd O5 104.98(11) . 4
O6 Gd O5 52.39(8) 4 4
O1W Gd O5 70.65(11) . 4
O2 Gd O3 83.35(10) 4_545 6_565
O4 Gd O3 138.03(9) 7_655 6_565
O6 Gd O3 70.66(9) . 6_565
O1 Gd O3 103.90(11) . 6_565
O6 Gd O3 114.52(9) 4 6_565
O1W Gd O3 73.36(10) . 6_565
O5 Gd O3 144.00(10) 4 6_565
O2 Gd O4 128.08(9) 4_545 6_565
O4 Gd O4 152.70(3) 7_655 6_565
O6 Gd O4 105.30(9) . 6_565
O1 Gd O4 78.48(9) . 6_565
O6 Gd O4 66.22(9) 4 6_565
O1W Gd O4 70.95(9) . 6_565
O5 Gd O4 115.27(8) 4 6_565
O3 Gd O4 51.27(8) 6_565 6_565
O2 Gd C5 107.41(10) 4_545 4
O4 Gd C5 89.67(9) 7_655 4
O6 Gd C5 157.05(9) . 4
O1 Gd C5 93.46(10) . 4
O6 Gd C5 26.63(9) 4 4
O1W Gd C5 66.14(10) . 4
O5 Gd C5 25.86(9) 4 4
O3 Gd C5 131.91(10) 6_565 4
O4 Gd C5 90.55(9) 6_565 4
O2 Gd C4 105.67(10) 4_545 6_565
O4 Gd C4 154.79(9) 7_655 6_565
O6 Gd C4 87.65(9) . 6_565
O1 Gd C4 91.64(10) . 6_565
O6 Gd C4 90.75(9) 4 6_565
O1W Gd C4 70.01(10) . 6_565
O5 Gd C4 133.43(9) 4 6_565
O3 Gd C4 25.19(9) 6_565 6_565
O4 Gd C4 26.09(9) 6_565 6_565
C5 Gd C4 112.36(11) 4 6_565
O2 Gd Gd 146.60(6) 4_545 4
O4 Gd Gd 129.12(6) 7_655 4
O6 Gd Gd 128.66(6) . 4
O1 Gd Gd 68.74(6) . 4
O6 Gd Gd 33.60(6) 4 4
O1W Gd Gd 73.72(7) . 4
O5 Gd Gd 85.73(6) 4 4
O3 Gd Gd 85.13(6) 6_565 4
O4 Gd Gd 34.07(6) 6_565 4
C5 Gd Gd 59.87(7) 4 4
C4 Gd Gd 60.01(7) 6_565 4
C1 O1 Gd 134.8(2) . .
C1 O2 Gd 145.1(2) . 4
C4 O3 Gd 97.3(2) . 6_665
C4 O4 Gd 155.0(2) . 7_655
C4 O4 Gd 93.9(2) . 6_665
Gd O4 Gd 109.96(10) 7_655 6_665
O2 C1 O1 125.2(3) . .
O2 C1 C2 117.5(3) . .
O1 C1 C2 117.3(3) . .
C1 C2 C3 114.5(3) . .
C4 C3 C2 113.6(3) . .
O3 C4 O4 117.6(4) . .
O3 C4 C3 122.4(3) . .
O4 C4 C3 120.0(3) . .
O3 C4 Gd 57.5(2) . 6_665
O4 C4 Gd 60.06(19) . 6_665
C3 C4 Gd 178.5(2) . 6_665
C5 O6 Gd 150.9(2) . .
C5 O6 Gd 94.3(2) . 4_545
Gd O6 Gd 112.24(10) . 4_545
C5 O5 Gd 94.4(2) . 4_545
O5 C5 O6 118.5(3) . .
O5 C5 C6 122.2(3) . .
O6 C5 C6 119.3(3) . .
O5 C5 Gd 59.8(2) . 4_545
O6 C5 Gd 59.03(18) . 4_545
C6 C5 Gd 173.9(3) . 4_545
C5 C6 C6 114.7(4) . 5_656

loop_
_geom_bond_atom_site_label_1
_geom_bond_atom_site_label_2
_geom_bond_distance
_geom_bond_site_symmetry_2
Gd O2 2.319(2) 4_545
Gd O4 2.419(3) 7_655
Gd O6 2.427(3) .
Gd O1 2.427(3) .
Gd O6 2.462(3) 4
Gd O1W 2.474(3) .
Gd O5 2.481(3) 4
Gd O3 2.483(3) 6_565
Gd O4 2.536(3) 6_565
Gd C5 2.863(4) 4
Gd C4 2.920(4) 6_565
Gd Gd 4.0585(10) 4
O1 C1 1.274(4) .
O2 C1 1.253(4) .
O2 Gd 2.319(2) 4
O3 C4 1.253(4) .
O3 Gd 2.483(3) 6_665
O4 C4 1.287(4) .
O4 Gd 2.419(3) 7_655
O4 Gd 2.536(3) 6_665
C1 C2 1.525(5) .
C2 C3 1.535(5) .
C3 C4 1.499(5) .
C4 Gd 2.920(4) 6_665
O6 C5 1.287(4) .
O6 Gd 2.462(3) 4_545
O5 C5 1.252(4) .
O5 Gd 2.481(3) 4_545
C5 C6 1.483(5) .
C5 Gd 2.863(4) 4_545
C6 C6 1.487(7) 5_656

loop_
_geom_torsion_atom_site_label_1
_geom_torsion_atom_site_label_2
_geom_torsion_atom_site_label_3
_geom_torsion_atom_site_label_4
_geom_torsion
_geom_torsion_site_symmetry_1
_geom_torsion_site_symmetry_3
_geom_torsion_site_symmetry_4
O2 Gd O1 C1 -177.0(3) 4_545 . .
O4 Gd O1 C1 144.6(4) 7_655 . .
O6 Gd O1 C1 -143.7(4) . . .
O6 Gd O1 C1 33.9(4) 4 . .
O1W Gd O1 C1 1.8(5) . . .
O5 Gd O1 C1 79.4(4) 4 . .
O3 Gd O1 C1 -78.8(4) 6_565 . .
O4 Gd O1 C1 -33.9(4) 6_565 . .
C5 Gd O1 C1 55.9(4) 4 . .
C4 Gd O1 C1 -56.6(4) 6_565 . .
Gd Gd O1 C1 0.2(3) 4 . .
Gd O2 C1 O1 5.1(8) 4 . .
Gd O2 C1 C2 -174.5(3) 4 . .
Gd O1 C1 O2 -2.3(6) . . .
Gd O1 C1 C2 177.3(3) . . .
O2 C1 C2 C3 2.8(5) . . .
O1 C1 C2 C3 -176.9(3) . . .
C1 C2 C3 C4 -71.9(4) . . .
Gd O3 C4 O4 0.6(3) 6_665 . .
Gd O3 C4 C3 178.3(3) 6_665 . .
Gd O4 C4 O3 -163.0(4) 7_655 . .
Gd O4 C4 O3 -0.6(3) 6_665 . .
Gd O4 C4 C3 19.3(7) 7_655 . .
Gd O4 C4 C3 -178.3(3) 6_665 . .
Gd O4 C4 Gd -162.4(6) 7_655 . 6_665
C2 C3 C4 O3 115.6(4) . . .
C2 C3 C4 O4 -66.8(4) . . .
C2 C3 C4 Gd -160(10) . . 6_665
O2 Gd O6 C5 -137.4(5) 4_545 . .
O4 Gd O6 C5 140.8(5) 7_655 . .
O1 Gd O6 C5 61.8(5) . . .
O6 Gd O6 C5 56.5(5) 4 . .
O1W Gd O6 C5 -89.3(5) . . .
O5 Gd O6 C5 156.6(4) 4 . .
O3 Gd O6 C5 -49.6(5) 6_565 . .
O4 Gd O6 C5 -11.2(5) 6_565 . .
C5 Gd O6 C5 121.0(4) 4 . .
C4 Gd O6 C5 -30.6(5) 6_565 . .
Gd Gd O6 C5 17.1(5) 4 . .
O2 Gd O6 Gd 67.96(11) 4_545 . 4_545
O4 Gd O6 Gd -13.92(10) 7_655 . 4_545
O1 Gd O6 Gd -92.88(12) . . 4_545
O6 Gd O6 Gd -98.13(19) 4 . 4_545
O1W Gd O6 Gd 116.03(13) . . 4_545
O5 Gd O6 Gd 1.9(2) 4 . 4_545
O3 Gd O6 Gd 155.73(13) 6_565 . 4_545
O4 Gd O6 Gd -165.83(9) 6_565 . 4_545
C5 Gd O6 Gd -33.7(3) 4 . 4_545
C4 Gd O6 Gd 174.74(12) 6_565 . 4_545
Gd Gd O6 Gd -137.59(6) 4 . 4_545
Gd O5 C5 O6 6.6(4) 4_545 . .
Gd O5 C5 C6 -173.3(3) 4_545 . .
Gd O6 C5 O5 -163.3(3) . . .
Gd O6 C5 O5 -6.7(4) 4_545 . .
Gd O6 C5 C6 16.6(7) . . .
Gd O6 C5 C6 173.2(3) 4_545 . .
Gd O6 C5 Gd -156.6(5) . . 4_545
O5 C5 C6 C6 -3.6(7) . . 5_656
O6 C5 C6 C6 176.6(5) . . 5_656
Gd C5 C6 C6 -111(2) 4_545 . 5_656
C5 C6 C6 C5 180.000(1) . 5_656 5_656
